data_4101152
loop_
_publ_author_name
'Jesse L. C. Rowsell'
'Omar M. Yaghi'

_journal_name_full 'Journal of the American Chemical Society'
_journal_paper_doi 10.1021/ja056639q
_journal_year 2006
_chemical_formula_moiety 'C24 H6 O13 S6 Zn4'
_chemical_formula_structural 'Zn4 O (C8 H2 O4 S2)3'
_chemical_formula_sum 'C24 H6 O13 S6 Zn4'
_chemical_formula_weight 956.13
_chemical_name_common IRMOF-20
_space_group_IT_number 225
_space_group_name_Hall '-F 4 2 3'
_space_group_name_H-M_alt 'F m -3 m'
_symmetry_cell_setting cubic
_symmetry_Int_Tables_number 225
_symmetry_space_group_name_Hall '-F 4 2 3'
_symmetry_space_group_name_H-M 'F m -3 m'
_cell_angle_alpha 90.00
_cell_angle_beta 90.00
_cell_angle_gamma 90.00
_cell_formula_units_Z 8
_cell_length_a 29.184(3)
_cell_length_b 29.184(3)
_cell_length_c 29.184(3)
_cell_measurement_temperature 258(2)
_cell_volume 24856(4)
_diffrn_ambient_temperature 258(2)
_exptl_crystal_density_diffrn 0.511
_cod_original_sg_symbol_Hall -F423
_cod_database_code 4101152

loop_
_symmetry_equiv_pos_as_xyz
'x, y, z'
'-x, -y, z'
'-x, y, -z'
'x, -y, -z'
'z, x, y'
'z, -x, -y'
'-z, -x, y'
'-z, x, -y'
'y, z, x'
'-y, z, -x'
'y, -z, -x'
'-y, -z, x'
'y, x, -z'
'-y, -x, -z'
'y, -x, z'
'-y, x, z'
'x, z, -y'
'-x, z, y'
'-x, -z, -y'
'x, -z, y'
'z, y, -x'
'z, -y, x'
'-z, y, x'
'-z, -y, -x'
'x, y+1/2, z+1/2'
'-x, -y+1/2, z+1/2'
'-x, y+1/2, -z+1/2'
'x, -y+1/2, -z+1/2'
'z, x+1/2, y+1/2'
'z, -x+1/2, -y+1/2'
'-z, -x+1/2, y+1/2'
'-z, x+1/2, -y+1/2'
'y, z+1/2, x+1/2'
'-y, z+1/2, -x+1/2'
'y, -z+1/2, -x+1/2'
'-y, -z+1/2, x+1/2'
'y, x+1/2, -z+1/2'
'-y, -x+1/2, -z+1/2'
'y, -x+1/2, z+1/2'
'-y, x+1/2, z+1/2'
'x, z+1/2, -y+1/2'
'-x, z+1/2, y+1/2'
'-x, -z+1/2, -y+1/2'
'x, -z+1/2, y+1/2'
'z, y+1/2, -x+1/2'
'z, -y+1/2, x+1/2'
'-z, y+1/2, x+1/2'
'-z, -y+1/2, -x+1/2'
'x+1/2, y, z+1/2'
'-x+1/2, -y, z+1/2'
'-x+1/2, y, -z+1/2'
'x+1/2, -y, -z+1/2'
'z+1/2, x, y+1/2'
'z+1/2, -x, -y+1/2'
'-z+1/2, -x, y+1/2'
'-z+1/2, x, -y+1/2'
'y+1/2, z, x+1/2'
'-y+1/2, z, -x+1/2'
'y+1/2, -z, -x+1/2'
'-y+1/2, -z, x+1/2'
'y+1/2, x, -z+1/2'
'-y+1/2, -x, -z+1/2'
'y+1/2, -x, z+1/2'
'-y+1/2, x, z+1/2'
'x+1/2, z, -y+1/2'
'-x+1/2, z, y+1/2'
'-x+1/2, -z, -y+1/2'
'x+1/2, -z, y+1/2'
'z+1/2, y, -x+1/2'
'z+1/2, -y, x+1/2'
'-z+1/2, y, x+1/2'
'-z+1/2, -y, -x+1/2'
'x+1/2, y+1/2, z'
'-x+1/2, -y+1/2, z'
'-x+1/2, y+1/2, -z'
'x+1/2, -y+1/2, -z'
'z+1/2, x+1/2, y'
'z+1/2, -x+1/2, -y'
'-z+1/2, -x+1/2, y'
'-z+1/2, x+1/2, -y'
'y+1/2, z+1/2, x'
'-y+1/2, z+1/2, -x'
'y+1/2, -z+1/2, -x'
'-y+1/2, -z+1/2, x'
'y+1/2, x+1/2, -z'
'-y+1/2, -x+1/2, -z'
'y+1/2, -x+1/2, z'
'-y+1/2, x+1/2, z'
'x+1/2, z+1/2, -y'
'-x+1/2, z+1/2, y'
'-x+1/2, -z+1/2, -y'
'x+1/2, -z+1/2, y'
'z+1/2, y+1/2, -x'
'z+1/2, -y+1/2, x'
'-z+1/2, y+1/2, x'
'-z+1/2, -y+1/2, -x'
'-x, -y, -z'
'x, y, -z'
'x, -y, z'
'-x, y, z'
'-z, -x, -y'
'-z, x, y'
'z, x, -y'
'z, -x, y'
'-y, -z, -x'
'y, -z, x'
'-y, z, x'
'y, z, -x'
'-y, -x, z'
'y, x, z'
'-y, x, -z'
'y, -x, -z'
'-x, -z, y'
'x, -z, -y'
'x, z, y'
'-x, z, -y'
'-z, -y, x'
'-z, y, -x'
'z, -y, -x'
'z, y, x'
'-x, -y+1/2, -z+1/2'
'x, y+1/2, -z+1/2'
'x, -y+1/2, z+1/2'
'-x, y+1/2, z+1/2'
'-z, -x+1/2, -y+1/2'
'-z, x+1/2, y+1/2'
'z, x+1/2, -y+1/2'
'z, -x+1/2, y+1/2'
'-y, -z+1/2, -x+1/2'
'y, -z+1/2, x+1/2'
'-y, z+1/2, x+1/2'
'y, z+1/2, -x+1/2'
'-y, -x+1/2, z+1/2'
'y, x+1/2, z+1/2'
'-y, x+1/2, -z+1/2'
'y, -x+1/2, -z+1/2'
'-x, -z+1/2, y+1/2'
'x, -z+1/2, -y+1/2'
'x, z+1/2, y+1/2'
'-x, z+1/2, -y+1/2'
'-z, -y+1/2, x+1/2'
'-z, y+1/2, -x+1/2'
'z, -y+1/2, -x+1/2'
'z, y+1/2, x+1/2'
'-x+1/2, -y, -z+1/2'
'x+1/2, y, -z+1/2'
'x+1/2, -y, z+1/2'
'-x+1/2, y, z+1/2'
'-z+1/2, -x, -y+1/2'
'-z+1/2, x, y+1/2'
'z+1/2, x, -y+1/2'
'z+1/2, -x, y+1/2'
'-y+1/2, -z, -x+1/2'
'y+1/2, -z, x+1/2'
'-y+1/2, z, x+1/2'
'y+1/2, z, -x+1/2'
'-y+1/2, -x, z+1/2'
'y+1/2, x, z+1/2'
'-y+1/2, x, -z+1/2'
'y+1/2, -x, -z+1/2'
'-x+1/2, -z, y+1/2'
'x+1/2, -z, -y+1/2'
'x+1/2, z, y+1/2'
'-x+1/2, z, -y+1/2'
'-z+1/2, -y, x+1/2'
'-z+1/2, y, -x+1/2'
'z+1/2, -y, -x+1/2'
'z+1/2, y, x+1/2'
'-x+1/2, -y+1/2, -z'
'x+1/2, y+1/2, -z'
'x+1/2, -y+1/2, z'
'-x+1/2, y+1/2, z'
'-z+1/2, -x+1/2, -y'
'-z+1/2, x+1/2, y'
'z+1/2, x+1/2, -y'
'z+1/2, -x+1/2, y'
'-y+1/2, -z+1/2, -x'
'y+1/2, -z+1/2, x'
'-y+1/2, z+1/2, x'
'y+1/2, z+1/2, -x'
'-y+1/2, -x+1/2, z'
'y+1/2, x+1/2, z'
'-y+1/2, x+1/2, -z'
'y+1/2, -x+1/2, -z'
'-x+1/2, -z+1/2, y'
'x+1/2, -z+1/2, -y'
'x+1/2, z+1/2, y'
'-x+1/2, z+1/2, -y'
'-z+1/2, -y+1/2, x'
'-z+1/2, y+1/2, -x'
'z+1/2, -y+1/2, -x'
'z+1/2, y+1/2, x'

loop_
_atom_site_label
_atom_site_type_symbol
_atom_site_fract_x
_atom_site_fract_y
_atom_site_fract_z
_atom_site_U_iso_or_equiv
_atom_site_adp_type
_atom_site_occupancy
_atom_site_symmetry_multiplicity
_atom_site_calc_flag
_atom_site_refinement_flags
_atom_site_disorder_assembly
_atom_site_disorder_group
Zn1 Zn 0.288393(9) 0.288393(9) 0.211607(9) 0.0520(2) Uani 1 6 d S . .
O1 O 0.2500 0.2500 0.2500 0.0414(11) Uani 1 24 d S . .
O2 O 0.27800(6) 0.35316(7) 0.22200(6) 0.0928(7) Uani 1 2 d S . .
C1 C 0.2500 0.37176(12) 0.2500 0.0853(13) Uani 1 4 d S . .
C2 C 0.2500 0.42289(13) 0.2500 0.0912(14) Uani 1 4 d S . .
C3 C 0.2243(3) 0.4526(3) 0.2757(3) 0.1278(10) Uani 0.50 2 d SPD . 1
H3 H 0.2028 0.4430 0.2972 0.153 Uiso 0.50 2 calc SPR . 1
S3 S 0.28709(6) 0.45048(8) 0.21291(6) 0.1278(10) Uani 0.50 2 d SP . 2
C4 C 0.26656(12) 0.5000 0.23344(12) 0.1122(19) Uani 1 4 d S . .

loop_
_atom_site_aniso_label
_atom_site_aniso_U_11
_atom_site_aniso_U_22
_atom_site_aniso_U_33
_atom_site_aniso_U_23
_atom_site_aniso_U_13
_atom_site_aniso_U_12
Zn1 0.0520(2) 0.0520(2) 0.0520(2) 0.00206(12) 0.00206(12) -0.00206(12)
O1 0.0414(11) 0.0414(11) 0.0414(11) 0.000 0.000 0.000
O2 0.1167(11) 0.0450(11) 0.1167(11) -0.0050(8) 0.0214(14) 0.0050(8)
C1 0.109(2) 0.038(2) 0.109(2) 0.000 0.012(3) 0.000
C2 0.112(2) 0.049(2) 0.112(2) 0.000 0.025(3) 0.000
C3 0.1697(16) 0.0440(8) 0.1697(16) -0.0009(8) 0.0794(16) 0.0009(8)
S3 0.1697(16) 0.0440(8) 0.1697(16) -0.0009(8) 0.0794(16) 0.0009(8)
C4 0.144(3) 0.048(2) 0.144(3) 0.000 0.049(4) 0.000

loop_
_geom_bond_atom_site_label_1
_geom_bond_atom_site_label_2
_geom_bond_distance
_geom_bond_site_symmetry_2
_geom_bond_publ_flag
Zn1 O2 1.938(2) 35 ?
Zn1 O2 1.938(2) . ?
Zn1 O2 1.938(2) 56 ?
Zn1 O1 1.9407(5) . ?
O1 Zn1 1.9406(5) 28 ?
O1 Zn1 1.9407(5) 51 ?
O1 Zn1 1.9407(5) 74 ?
O2 C1 1.277(2) . ?
C1 O2 1.277(2) 51 ?
C1 C2 1.492(5) . ?
C2 C3 1.372(12) 51 ?
C2 C3 1.372(12) . ?
C2 S3 1.730(3) 51 ?
C2 S3 1.730(3) . ?
C3 C4 1.433(10) 145_565 ?
S3 C4 1.675(3) . ?
C4 C4 1.367(10) 145_565 ?
C4 C3 1.433(10) 145_565 ?
C4 C3 1.433(10) 51 ?
C4 S3 1.675(3) 99_565 ?
